data_7219830
loop_
_publ_author_name
'Gungor, Elif'
'Yahsi, Yasemin'
'Kara, Hulya'
'Caneschi, Andrea'

_publ_section_title
;
 The first 3D and trinuclear cyano-bridged FeIII--FeIII(CN)6complexes:
 structure and magnetic characterizations
;
_journal_issue 16
_journal_name_full CrystEngComm
_journal_page_first 3082
_journal_paper_doi 10.1039/C5CE00261C
_journal_volume 17
_journal_year 2015
_chemical_formula_sum 'C50 H54 Cl4 Fe3 N11 O6'
_chemical_formula_weight 1214.39
_chemical_name_systematic
; 
 ? 
;
_space_group_IT_number 14
_symmetry_cell_setting monoclinic
_symmetry_space_group_name_Hall '-P 2ybc'
_symmetry_space_group_name_H-M 'P 1 21/c 1'
_atom_sites_solution_hydrogens geom
_atom_sites_solution_primary direct
_atom_sites_solution_secondary difmap
_audit_creation_method SHELXL-97
_audit_update_record
;
2015-01-02 deposited with the CCDC.
2015-03-09 downloaded from the CCDC.
;
_cell_angle_alpha 90.00
_cell_angle_beta 114.56(2)
_cell_angle_gamma 90.00
_cell_formula_units_Z 2
_cell_length_a 12.470(3)
_cell_length_b 15.441(3)
_cell_length_c 15.443(6)
_cell_measurement_reflns_used 1868
_cell_measurement_temperature 100(2)
_cell_measurement_theta_max 22.52
_cell_measurement_theta_min 2.23
_cell_volume 2704.5(14)
_computing_cell_refinement 'Bruker SMART'
_computing_data_collection 'Bruker SMART'
_computing_data_reduction 'Bruker SAINT'
_computing_molecular_graphics 'Bruker SHELXTL'
_computing_publication_material 'Bruker SHELXTL'
_computing_structure_refinement 'SHELXL-97 (Sheldrick, 1997)'
_computing_structure_solution 'SHELXS-97 (Sheldrick, 1990)'
_diffrn_ambient_temperature 100(2)
_diffrn_measured_fraction_theta_full 0.996
_diffrn_measured_fraction_theta_max 0.996
_diffrn_measurement_device_type 'CCD area detector'
_diffrn_measurement_method 'phi and omega scans'
_diffrn_radiation_monochromator graphite
_diffrn_radiation_source 'fine-focus sealed tube'
_diffrn_radiation_type MoK\a
_diffrn_radiation_wavelength 0.71073
_diffrn_reflns_av_R_equivalents 0.0745
_diffrn_reflns_av_sigmaI/netI 0.0947
_diffrn_reflns_limit_h_max 16
_diffrn_reflns_limit_h_min -13
_diffrn_reflns_limit_k_max 20
_diffrn_reflns_limit_k_min -15
_diffrn_reflns_limit_l_max 20
_diffrn_reflns_limit_l_min -19
_diffrn_reflns_number 18660
_diffrn_reflns_theta_full 27.50
_diffrn_reflns_theta_max 27.50
_diffrn_reflns_theta_min 1.96
_exptl_absorpt_coefficient_mu 1.050
_exptl_absorpt_correction_T_max 0.929
_exptl_absorpt_correction_T_min 0.900
_exptl_absorpt_correction_type multi-scan
_exptl_absorpt_process_details '(SADABS; Sheldrick, 2003)'
_exptl_crystal_colour red
_exptl_crystal_density_diffrn 1.491
_exptl_crystal_density_method 'not measured'
_exptl_crystal_description block
_exptl_crystal_F_000 1250
_exptl_crystal_size_max 0.1
_exptl_crystal_size_mid 0.1
_exptl_crystal_size_min 0.07
_refine_diff_density_max 1.736
_refine_diff_density_min -1.295
_refine_diff_density_rms 0.108
_refine_ls_extinction_method none
_refine_ls_goodness_of_fit_ref 0.863
_refine_ls_hydrogen_treatment mixed
_refine_ls_matrix_type full
_refine_ls_number_parameters 334
_refine_ls_number_reflns 6186
_refine_ls_number_restraints 25
_refine_ls_restrained_S_all 0.861
_refine_ls_R_factor_all 0.1337
_refine_ls_R_factor_gt 0.0720
_refine_ls_shift/su_max 0.019
_refine_ls_shift/su_mean 0.001
_refine_ls_structure_factor_coef Fsqd
_refine_ls_weighting_details 'calc w=1/[\s^2^(Fo^2^)+(0.1521P)^2^+9.9607P] where P=(Fo^2^+2Fc^2^)/3'
_refine_ls_weighting_scheme calc
_refine_ls_wR_factor_gt 0.1918
_refine_ls_wR_factor_ref 0.2455
_reflns_number_gt 3604
_reflns_number_total 6186
_reflns_threshold_expression >2sigma(I)
_cod_data_source_file c5ce00261c2.cif
_cod_data_source_block 2
_cod_depositor_comments
;
The following automatic conversions were performed:

'_symmetry_cell_setting' value 'Monoclinic' changed to 'monoclinic'
according to
/usr/data/users/saulius/crontab/automatic-downloads/rss-feeds/RSC/lib/dictionaries/cif_core.dic
dictionary named 'cif_core.dic' version 2.4.2 from 2011-04-26.

Automatic conversion script
Id: cif_fix_values 3105 2015-03-04 15:46:00Z robertas 

 Adding full bibliography for 7219829--7219830.cif.
;
_cod_original_cell_volume 2704.5(13)
_cod_original_sg_symbol_H-M P2(1)/c
_cod_database_code 7219830

loop_
_symmetry_equiv_pos_as_xyz
'x, y, z'
'-x, y+1/2, -z+1/2'
'-x, -y, -z'
'x, -y-1/2, z-1/2'

loop_
_atom_site_label
_atom_site_type_symbol
_atom_site_fract_x
_atom_site_fract_y
_atom_site_fract_z
_atom_site_U_iso_or_equiv
_atom_site_adp_type
_atom_site_occupancy
_atom_site_symmetry_multiplicity
_atom_site_calc_flag
_atom_site_refinement_flags
_atom_site_disorder_assembly
_atom_site_disorder_group
Fe1 Fe 0.5000 1.0000 1.0000 0.0271(3) Uani 1 2 d S . .
Fe2 Fe 0.53493(8) 0.92466(5) 0.69623(5) 0.0288(2) Uani 1 1 d . D .
Cl1 Cl -0.01591(16) 1.16993(11) 0.49113(13) 0.0516(5) Uani 1 1 d . D .
Cl2 Cl 1.0635(3) 0.6714(2) 0.77491(18) 0.1044(11) Uani 1 1 d . D .
N1 N 0.3746(5) 0.8871(3) 0.7007(4) 0.0372(12) Uani 1 1 d . D .
N2 N 0.5658(6) 0.7933(4) 0.7380(4) 0.0489(15) Uani 1 1 d . . .
N3 N 0.2411(5) 0.9888(4) 0.8475(4) 0.0446(14) Uani 1 1 d . . .
N4 N 0.5015(6) 0.8005(3) 1.0261(4) 0.0443(14) Uani 1 1 d . . .
N5 N 0.5746(4) 0.9692(3) 0.8355(3) 0.0315(11) Uani 1 1 d . . .
N6 N 0.0000 0.5000 0.5000 0.0323(15) Uani 1 2 d SU . .
O1 O 0.4627(4) 1.0291(3) 0.6364(3) 0.0343(9) Uani 1 1 d . . .
O2 O 0.6920(4) 0.9301(3) 0.7061(3) 0.0359(10) Uani 1 1 d . . .
O3 O 0.4743(4) 0.8680(3) 0.5580(3) 0.0389(10) Uani 1 1 d D . .
C1 C 0.2814(6) 0.9330(4) 0.6720(4) 0.0352(14) Uani 1 1 d . D .
H1 H 0.2192 0.9124 0.6846 0.042 Uiso 1 1 calc R . .
C2 C 0.2637(6) 1.0148(4) 0.6215(4) 0.0311(13) Uani 1 1 d . . .
C3 C 0.1512(6) 1.0507(4) 0.5871(4) 0.0382(14) Uani 1 1 d . D .
H3 H 0.0933 1.0249 0.6016 0.046 Uiso 1 1 calc R . .
C4 C 0.1253(6) 1.1241(4) 0.5318(5) 0.0405(15) Uani 1 1 d . . .
C5 C 0.2115(6) 1.1639(4) 0.5103(4) 0.0413(15) Uani 1 1 d . D .
H5 H 0.1931 1.2132 0.4721 0.050 Uiso 1 1 calc R . .
C6 C 0.3220(6) 1.1309(4) 0.5450(4) 0.0393(15) Uani 1 1 d . . .
H6 H 0.3788 1.1580 0.5301 0.047 Uiso 1 1 calc R D .
C7 C 0.3530(6) 1.0567(4) 0.6029(4) 0.0308(13) Uani 1 1 d . D .
C8 C 0.6543(7) 0.7489(4) 0.7450(5) 0.0491(18) Uani 1 1 d . D .
H8 H 0.6530 0.6899 0.7567 0.059 Uiso 1 1 calc R . .
C9 C 0.7573(6) 0.7828(4) 0.7363(4) 0.0424(16) Uani 1 1 d . . .
C10 C 0.8487(8) 0.7227(6) 0.7507(5) 0.060(2) Uani 1 1 d . D .
H10 H 0.8366 0.6645 0.7593 0.073 Uiso 1 1 calc R . .
C11 C 0.9521(9) 0.7478(7) 0.7523(5) 0.068(3) Uani 1 1 d . . .
C12 C 0.9691(7) 0.8323(7) 0.7350(5) 0.061(2) Uani 1 1 d . D .
H12 H 1.0408 0.8493 0.7351 0.073 Uiso 1 1 calc R . .
C13 C 0.8798(6) 0.8935(5) 0.7170(4) 0.0448(16) Uani 1 1 d . . .
H13 H 0.8918 0.9505 0.7038 0.054 Uiso 1 1 calc R D .
C14 C 0.7735(6) 0.8699(4) 0.7187(4) 0.0370(14) Uani 1 1 d . D .
C15 C 0.3846(8) 0.8072(6) 0.7551(8) 0.079(3) Uani 1 1 d U . .
C17 C 0.2782(8) 0.7659(6) 0.7501(7) 0.075(3) Uani 1 1 d . D .
H17A H 0.2941 0.7062 0.7682 0.113 Uiso 1 1 calc R . .
H17B H 0.2183 0.7696 0.6862 0.113 Uiso 1 1 calc R . .
H17C H 0.2514 0.7946 0.7927 0.113 Uiso 1 1 calc R . .
C18 C 0.5012(6) 0.8747(4) 1.0175(4) 0.0347(13) Uani 1 1 d . . .
C19 C 0.5503(5) 0.9830(3) 0.8986(4) 0.0282(12) Uani 1 1 d . D .
C20 C 0.3372(6) 0.9937(4) 0.9040(4) 0.0332(13) Uani 1 1 d . . .
C21 C 0.3736(7) 0.8940(5) 0.4743(4) 0.0506(18) Uani 1 1 d . D .
H21A H 0.3031 0.8838 0.4834 0.076 Uiso 1 1 calc R . .
H21B H 0.3709 0.8612 0.4206 0.076 Uiso 1 1 calc R . .
H21C H 0.3796 0.9546 0.4628 0.076 Uiso 1 1 calc R . .
C23 C -0.1436(8) 0.6132(5) 0.5093(6) 0.061 Uiso 1 1 d . . .
H23A H -0.2128 0.6455 0.4707 0.076 Uiso 1 1 calc R A 1
H23B H -0.0835 0.6522 0.5492 0.076 Uiso 1 1 calc R A 1
H23C H -0.1625 0.5730 0.5482 0.076 Uiso 1 1 calc R A 1
C25 C 0.1580(7) 0.6142(5) 0.5184(6) 0.061 Uiso 1 1 d . . .
H25A H 0.1799 0.6585 0.4852 0.076 Uiso 1 1 calc R B 1
H25B H 0.2219 0.5739 0.5461 0.076 Uiso 1 1 calc R B 1
H25C H 0.1409 0.6401 0.5677 0.076 Uiso 1 1 calc R B 1
C22A C -0.0969(15) 0.5614(11) 0.4422(12) 0.061 Uiso 0.50 1 d P C 1
H22A H -0.1614 0.5292 0.3947 0.061 Uiso 0.50 1 calc PR C 1
H22B H -0.0675 0.6021 0.4092 0.061 Uiso 0.50 1 calc PR C 1
C24A C 0.0446(15) 0.5647(11) 0.4458(12) 0.061 Uiso 0.50 1 d P C 1
H24A H 0.0639 0.5338 0.3995 0.061 Uiso 0.50 1 calc PR C 1
H24B H -0.0170 0.6062 0.4120 0.061 Uiso 0.50 1 calc PR C 1
C22B C -0.0346(15) 0.5470(11) 0.5711(12) 0.061 Uiso 0.50 1 d P C 2
H22C H -0.0600 0.5058 0.6062 0.061 Uiso 0.50 1 calc PR C 2
H22D H 0.0319 0.5793 0.6160 0.061 Uiso 0.50 1 calc PR C 2
C24B C 0.1036(15) 0.5451(11) 0.5736(12) 0.061 Uiso 0.50 1 d P C 2
H24C H 0.0797 0.5763 0.6172 0.061 Uiso 0.50 1 calc PR C 2
H24D H 0.1633 0.5031 0.6098 0.061 Uiso 0.50 1 calc PR C 2
C16A C 0.489(3) 0.7629(19) 0.784(3) 0.040(9) Uani 0.30(4) 1 d PU D 1
H16A H 0.4713 0.7020 0.7690 0.048 Uiso 0.30(4) 1 calc PR D 1
H16B H 0.5310 0.7682 0.8520 0.048 Uiso 0.30(4) 1 calc PR D 1
C16B C 0.4554(16) 0.7457(8) 0.7285(19) 0.059(5) Uani 0.70(4) 1 d PU D 2
H16C H 0.4117 0.7260 0.6636 0.070 Uiso 0.70(4) 1 calc PR D 2
H16D H 0.4755 0.6957 0.7704 0.070 Uiso 0.70(4) 1 calc PR D 2
H3A H 0.478(9) 0.8171(18) 0.549(7) 0.088 Uiso 1 1 d D . .

loop_
_atom_site_aniso_label
_atom_site_aniso_U_11
_atom_site_aniso_U_22
_atom_site_aniso_U_33
_atom_site_aniso_U_23
_atom_site_aniso_U_13
_atom_site_aniso_U_12
Fe1 0.0348(7) 0.0285(6) 0.0222(5) 0.0024(4) 0.0161(5) -0.0019(5)
Fe2 0.0376(5) 0.0273(4) 0.0230(4) 0.0016(3) 0.0142(3) 0.0020(3)
Cl1 0.0396(10) 0.0485(10) 0.0522(10) -0.0049(8) 0.0046(8) 0.0107(7)
Cl2 0.101(2) 0.140(3) 0.0668(15) 0.0072(15) 0.0297(14) 0.0825(19)
N1 0.038(3) 0.033(3) 0.034(3) 0.007(2) 0.009(2) -0.003(2)
N2 0.059(4) 0.034(3) 0.053(4) 0.012(3) 0.023(3) 0.007(3)
N3 0.035(3) 0.067(4) 0.037(3) -0.001(3) 0.020(3) 0.005(3)
N4 0.069(4) 0.032(3) 0.036(3) 0.008(2) 0.025(3) -0.001(3)
N5 0.038(3) 0.036(3) 0.024(2) 0.0008(19) 0.016(2) -0.003(2)
N6 0.034(4) 0.036(4) 0.029(3) 0.001(3) 0.017(3) 0.001(3)
O1 0.043(3) 0.031(2) 0.033(2) 0.0063(17) 0.0201(19) 0.0065(18)
O2 0.041(3) 0.041(2) 0.030(2) 0.0006(17) 0.0188(19) 0.0062(19)
O3 0.056(3) 0.036(2) 0.025(2) -0.0020(18) 0.018(2) 0.004(2)
C1 0.039(4) 0.036(3) 0.027(3) -0.002(2) 0.010(3) -0.013(3)
C2 0.040(3) 0.034(3) 0.021(3) -0.007(2) 0.014(2) 0.000(2)
C3 0.041(4) 0.041(4) 0.030(3) -0.012(3) 0.012(3) -0.003(3)
C4 0.040(4) 0.040(4) 0.037(3) -0.006(3) 0.011(3) 0.010(3)
C5 0.057(4) 0.035(3) 0.031(3) 0.003(3) 0.017(3) 0.013(3)
C6 0.054(4) 0.036(3) 0.039(3) 0.004(3) 0.030(3) 0.009(3)
C7 0.043(4) 0.029(3) 0.023(3) -0.002(2) 0.016(3) 0.005(2)
C8 0.069(5) 0.037(4) 0.040(4) 0.013(3) 0.021(4) 0.020(3)
C9 0.051(4) 0.054(4) 0.017(3) 0.003(3) 0.009(3) 0.019(3)
C10 0.079(6) 0.068(5) 0.026(3) 0.009(3) 0.014(4) 0.043(5)
C11 0.073(6) 0.088(7) 0.031(4) -0.002(4) 0.011(4) 0.045(5)
C12 0.041(4) 0.107(8) 0.032(4) -0.007(4) 0.013(3) 0.020(4)
C13 0.042(4) 0.068(5) 0.026(3) -0.010(3) 0.015(3) 0.008(3)
C14 0.038(4) 0.051(4) 0.020(3) -0.004(2) 0.011(3) 0.013(3)
C15 0.054(5) 0.058(5) 0.129(9) 0.048(6) 0.040(6) 0.002(4)
C17 0.074(6) 0.073(6) 0.072(6) 0.012(5) 0.022(5) 0.001(5)
C18 0.043(4) 0.040(4) 0.028(3) 0.005(2) 0.022(3) 0.000(3)
C19 0.030(3) 0.027(3) 0.028(3) 0.006(2) 0.012(2) -0.002(2)
C20 0.042(4) 0.035(3) 0.032(3) 0.002(2) 0.025(3) 0.000(3)
C21 0.061(5) 0.063(5) 0.026(3) -0.006(3) 0.016(3) 0.002(4)
C16A 0.062(18) 0.027(13) 0.037(18) 0.017(12) 0.028(15) 0.015(11)
C16B 0.084(10) 0.036(6) 0.066(13) 0.006(6) 0.042(9) -0.005(6)

loop_
_atom_type_symbol
_atom_type_description
_atom_type_scat_dispersion_real
_atom_type_scat_dispersion_imag
_atom_type_scat_source
C C 0.0033 0.0016 'International Tables Vol C Tables 4.2.6.8 and 6.1.1.4'
H H 0.0000 0.0000 'International Tables Vol C Tables 4.2.6.8 and 6.1.1.4'
Cl Cl 0.1484 0.1585 'International Tables Vol C Tables 4.2.6.8 and 6.1.1.4'
Fe Fe 0.3463 0.8444 'International Tables Vol C Tables 4.2.6.8 and 6.1.1.4'
N N 0.0061 0.0033 'International Tables Vol C Tables 4.2.6.8 and 6.1.1.4'
O O 0.0106 0.0060 'International Tables Vol C Tables 4.2.6.8 and 6.1.1.4'

loop_
_geom_angle_atom_site_label_1
_geom_angle_atom_site_label_2
_geom_angle_atom_site_label_3
_geom_angle
_geom_angle_site_symmetry_1
_geom_angle_site_symmetry_3
C19 Fe1 C19 180.000(2) 3_677 .
C19 Fe1 C18 89.5(2) 3_677 3_677
C19 Fe1 C18 90.5(2) . 3_677
C19 Fe1 C18 90.5(2) 3_677 .
C19 Fe1 C18 89.5(2) . .
C18 Fe1 C18 180.000(2) 3_677 .
C19 Fe1 C20 92.1(2) 3_677 .
C19 Fe1 C20 87.9(2) . .
C18 Fe1 C20 89.9(3) 3_677 .
C18 Fe1 C20 90.1(3) . .
C19 Fe1 C20 87.9(2) 3_677 3_677
C19 Fe1 C20 92.1(2) . 3_677
C18 Fe1 C20 90.1(3) 3_677 3_677
C18 Fe1 C20 89.9(3) . 3_677
C20 Fe1 C20 180.000(1) . 3_677
O1 Fe2 O2 105.47(19) . .
O1 Fe2 N5 94.69(18) . .
O2 Fe2 N5 96.10(19) . .
O1 Fe2 N1 89.2(2) . .
O2 Fe2 N1 165.35(19) . .
N5 Fe2 N1 83.1(2) . .
O1 Fe2 N2 163.1(2) . .
O2 Fe2 N2 88.1(2) . .
N5 Fe2 N2 93.8(2) . .
N1 Fe2 N2 77.4(2) . .
O1 Fe2 O3 87.85(17) . .
O2 Fe2 O3 91.34(18) . .
N5 Fe2 O3 171.19(19) . .
N1 Fe2 O3 88.5(2) . .
N2 Fe2 O3 81.7(2) . .
C1 N1 C15 121.0(6) . .
C1 N1 Fe2 125.2(4) . .
C15 N1 Fe2 113.2(5) . .
C8 N2 C16A 120.1(10) . .
C8 N2 C16B 118.1(7) . .
C16A N2 C16B 31.7(12) . .
C8 N2 Fe2 126.0(5) . .
C16A N2 Fe2 112.1(10) . .
C16B N2 Fe2 113.2(6) . .
C19 N5 Fe2 152.6(5) . .
C22B N6 C22B 180.0(7) . 3_566
C22B N6 C24B 110.9(9) . 3_566
C22B N6 C24B 69.1(9) 3_566 3_566
C22B N6 C24B 69.1(9) . .
C22B N6 C24B 110.9(9) 3_566 .
C24B N6 C24B 180.000(3) 3_566 .
C22B N6 C22A 74.3(9) . .
C22B N6 C22A 105.7(9) 3_566 .
C24B N6 C22A 67.3(9) 3_566 .
C24B N6 C22A 112.7(9) . .
C22B N6 C22A 105.7(9) . 3_566
C22B N6 C22A 74.3(9) 3_566 3_566
C24B N6 C22A 112.7(9) 3_566 3_566
C24B N6 C22A 67.3(9) . 3_566
C22A N6 C22A 180.000(5) . 3_566
C22B N6 C24A 110.9(9) . .
C22B N6 C24A 69.1(9) 3_566 .
C24B N6 C24A 106.4(9) 3_566 .
C24B N6 C24A 73.6(9) . .
C22A N6 C24A 69.6(9) . .
C22A N6 C24A 110.4(9) 3_566 .
C22B N6 C24A 69.1(9) . 3_566
C22B N6 C24A 110.9(9) 3_566 3_566
C24B N6 C24A 73.6(9) 3_566 3_566
C24B N6 C24A 106.4(9) . 3_566
C22A N6 C24A 110.4(9) . 3_566
C22A N6 C24A 69.6(9) 3_566 3_566
C24A N6 C24A 180.0(10) . 3_566
C7 O1 Fe2 132.4(4) . .
C14 O2 Fe2 132.7(4) . .
C21 O3 Fe2 126.8(4) . .
C21 O3 H3A 102(7) . .
Fe2 O3 H3A 124(7) . .
N1 C1 C2 125.7(6) . .
N1 C1 H1 117.2 . .
C2 C1 H1 117.2 . .
C3 C2 C7 119.6(6) . .
C3 C2 C1 117.0(6) . .
C7 C2 C1 123.3(6) . .
C2 C3 C4 120.3(6) . .
C2 C3 H3 119.8 . .
C4 C3 H3 119.8 . .
C3 C4 C5 120.5(6) . .
C3 C4 Cl1 119.8(6) . .
C5 C4 Cl1 119.7(5) . .
C6 C5 C4 119.9(6) . .
C6 C5 H5 120.1 . .
C4 C5 H5 120.1 . .
C5 C6 C7 121.7(6) . .
C5 C6 H6 119.2 . .
C7 C6 H6 119.2 . .
O1 C7 C6 118.7(6) . .
O1 C7 C2 123.3(5) . .
C6 C7 C2 118.0(6) . .
N2 C8 C9 125.0(7) . .
N2 C8 H8 117.5 . .
C9 C8 H8 117.5 . .
C14 C9 C10 119.3(7) . .
C14 C9 C8 124.8(6) . .
C10 C9 C8 115.9(7) . .
C11 C10 C9 121.4(8) . .
C11 C10 H10 119.3 . .
C9 C10 H10 119.3 . .
C10 C11 C12 119.9(7) . .
C10 C11 Cl2 119.4(8) . .
C12 C11 Cl2 120.7(8) . .
C11 C12 C13 120.6(8) . .
C11 C12 H12 119.7 . .
C13 C12 H12 119.7 . .
C14 C13 C12 120.5(8) . .
C14 C13 H13 119.7 . .
C12 C13 H13 119.7 . .
O2 C14 C13 119.4(6) . .
O2 C14 C9 122.5(6) . .
C13 C14 C9 118.1(6) . .
C16A C15 C17 121.5(14) . .
C16A C15 C16B 33.4(13) . .
C17 C15 C16B 110.2(10) . .
C16A C15 N1 116.7(12) . .
C17 C15 N1 118.8(7) . .
C16B C15 N1 107.6(9) . .
C15 C17 H17A 109.5 . .
C15 C17 H17B 109.5 . .
H17A C17 H17B 109.5 . .
C15 C17 H17C 109.5 . .
H17A C17 H17C 109.5 . .
H17B C17 H17C 109.5 . .
N4 C18 Fe1 178.7(5) . .
N5 C19 Fe1 175.7(5) . .
N3 C20 Fe1 179.1(6) . .
O3 C21 H21A 109.5 . .
O3 C21 H21B 109.5 . .
H21A C21 H21B 109.5 . .
O3 C21 H21C 109.5 . .
H21A C21 H21C 109.5 . .
H21B C21 H21C 109.5 . .
C22B C23 C22A 68.3(9) . .
C22B C23 H23A 173.0 . .
C22A C23 H23A 109.5 . .
C22B C23 H23B 77.4 . .
C22A C23 H23B 109.5 . .
H23A C23 H23B 109.5 . .
C22B C23 H23C 66.1 . .
C22A C23 H23C 109.5 . .
H23A C23 H23C 109.5 . .
H23B C23 H23C 109.5 . .
C24B C25 C24A 67.8(9) . .
C24B C25 H25A 172.2 . .
C24A C25 H25A 109.5 . .
C24B C25 H25B 78.2 . .
C24A C25 H25B 109.5 . .
H25A C25 H25B 109.5 . .
C24B C25 H25C 65.8 . .
C24A C25 H25C 109.5 . .
H25A C25 H25C 109.5 . .
H25B C25 H25C 109.5 . .
N6 C22A C23 110.5(11) . .
N6 C22A H22A 109.6 . .
C23 C22A H22A 109.6 . .
N6 C22A H22B 109.6 . .
C23 C22A H22B 109.6 . .
H22A C22A H22B 108.1 . .
C25 C24A N6 110.1(11) . .
C25 C24A H24A 109.6 . .
N6 C24A H24A 109.6 . .
C25 C24A H24B 109.6 . .
N6 C24A H24B 109.6 . .
H24A C24A H24B 108.1 . .
C23 C22B N6 106.9(10) . .
C23 C22B H22C 110.3 . .
N6 C22B H22C 110.3 . .
C23 C22B H22D 110.3 . .
N6 C22B H22D 110.4 . .
H22C C22B H22D 108.6 . .
C25 C24B N6 108.4(10) . .
C25 C24B H24C 110.0 . .
N6 C24B H24C 110.0 . .
C25 C24B H24D 110.0 . .
N6 C24B H24D 110.0 . .
H24C C24B H24D 108.4 . .
C15 C16A N2 113.8(16) . .
C15 C16A H16A 108.8 . .
N2 C16A H16A 108.8 . .
C15 C16A H16B 108.8 . .
N2 C16A H16B 108.8 . .
H16A C16A H16B 107.7 . .
C15 C16B N2 106.7(11) . .
C15 C16B H16C 110.4 . .
N2 C16B H16C 110.4 . .
C15 C16B H16D 110.4 . .
N2 C16B H16D 110.4 . .
H16C C16B H16D 108.6 . .

loop_
_geom_bond_atom_site_label_1
_geom_bond_atom_site_label_2
_geom_bond_distance
_geom_bond_site_symmetry_2
Fe1 C19 1.931(6) 3_677
Fe1 C19 1.931(6) .
Fe1 C18 1.952(6) 3_677
Fe1 C18 1.952(6) .
Fe1 C20 1.956(7) .
Fe1 C20 1.956(7) 3_677
Fe2 O1 1.891(4) .
Fe2 O2 1.903(4) .
Fe2 N5 2.111(5) .
Fe2 N1 2.110(6) .
Fe2 N2 2.114(6) .
Fe2 O3 2.134(4) .
Cl1 C4 1.754(7) .
Cl2 C11 1.743(8) .
N1 C1 1.274(8) .
N1 C15 1.467(9) .
N2 C8 1.265(9) .
N2 C16A 1.49(3) .
N2 C16B 1.514(15) .
N3 C20 1.155(8) .
N4 C18 1.154(8) .
N5 C19 1.155(7) .
N6 C22B 1.520(16) .
N6 C22B 1.520(16) 3_566
N6 C24B 1.491(17) 3_566
N6 C24B 1.491(17) .
N6 C22A 1.503(16) .
N6 C22A 1.503(16) 3_566
N6 C24A 1.547(17) .
N6 C24A 1.547(17) 3_566
O1 C7 1.316(7) .
O2 C14 1.330(7) .
O3 C21 1.435(8) .
O3 H3A 0.80(2) .
C1 C2 1.453(8) .
C1 H1 0.9300 .
C2 C3 1.392(9) .
C2 C7 1.416(8) .
C3 C4 1.374(9) .
C3 H3 0.9300 .
C4 C5 1.394(10) .
C5 C6 1.354(9) .
C5 H5 0.9300 .
C6 C7 1.406(8) .
C6 H6 0.9300 .
C8 C9 1.444(11) .
C8 H8 0.9300 .
C9 C14 1.402(10) .
C9 C10 1.414(9) .
C10 C11 1.337(13) .
C10 H10 0.9300 .
C11 C12 1.367(13) .
C12 C13 1.398(10) .
C12 H12 0.9300 .
C13 C14 1.386(10) .
C13 H13 0.9300 .
C15 C16A 1.37(3) .
C15 C17 1.446(12) .
C15 C16B 1.466(18) .
C17 H17A 0.9600 .
C17 H17B 0.9600 .
C17 H17C 0.9600 .
C21 H21A 0.9600 .
C21 H21B 0.9600 .
C21 H21C 0.9600 .
C23 C22B 1.651(18) .
C23 C22A 1.598(18) .
C23 H23A 0.9600 .
C23 H23B 0.9600 .
C23 H23C 0.9600 .
C25 C24B 1.676(18) .
C25 C24A 1.588(18) .
C25 H25A 0.9600 .
C25 H25B 0.9600 .
C25 H25C 0.9600 .
C22A H22A 0.9700 .
C22A H22B 0.9700 .
C24A H24A 0.9700 .
C24A H24B 0.9700 .
C22B H22C 0.9700 .
C22B H22D 0.9700 .
C24B H24C 0.9700 .
C24B H24D 0.9700 .
C16A H16A 0.9700 .
C16A H16B 0.9700 .
C16B H16C 0.9700 .
C16B H16D 0.9700 .
